data_4020279
loop_
_publ_author_name
'Toshio Shimizu'
'Mari Kawaguchi'
'Takahiro Tsuchiya'
'Kazunori Hirabayashi'
'Nobumasa Kamigata'

_journal_name_full 'Journal of Organic Chemistry'
_journal_page_first 5036
_journal_page_last 5044
_journal_paper_doi 10.1021/jo0502807
_journal_volume 70
_journal_year 2005
_chemical_formula_moiety 'C10 H8 Ag F3 O2 Se4'
_chemical_formula_sum 'C10 H8 Ag F3 O2 Se4'
_chemical_formula_weight 640.88
_space_group_IT_number 2
_symmetry_cell_setting triclinic
_symmetry_Int_Tables_number 2
_symmetry_space_group_name_Hall '-P 1'
_symmetry_space_group_name_H-M 'P -1'
_cell_angle_alpha 117.67(5)
_cell_angle_beta 115.71(4)
_cell_angle_gamma 64.52(4)
_cell_formula_units_Z 2
_cell_length_a 9.988(5)
_cell_length_b 10.253(6)
_cell_length_c 9.820(6)
_cell_measurement_temperature 173.2
_cell_volume 768.7(9)
_exptl_crystal_density_diffrn 2.769
_cod_database_code 4020279

loop_
_symmetry_equiv_pos_as_xyz
x,y,z
-x,-y,-z

loop_
_atom_site_label
_atom_site_type_symbol
_atom_site_fract_x
_atom_site_fract_y
_atom_site_fract_z
_atom_site_U_iso_or_equiv
_atom_site_adp_type
_atom_site_occupancy
_atom_site_calc_flag
_atom_site_refinement_flags
_atom_site_disorder_assembly
_atom_site_disorder_group
Ag(1) Ag 0.94359(9) 0.6737(1) 0.6007(1) 0.0374(3) Uani 1.00 d . . .
Se(1) Se 1.3263(1) 0.3339(1) 0.3826(1) 0.0298(3) Uani 1.00 d . . .
Se(2) Se 1.1635(1) 0.7106(1) 0.5254(1) 0.0335(3) Uani 1.00 d . . .
Se(3) Se 0.8630(1) 0.9951(1) 0.6869(1) 0.0278(3) Uani 1.00 d . . .
Se(4) Se 0.6802(1) 0.9925(1) 0.9263(1) 0.0366(3) Uani 1.00 d . . .
F(1) F 0.790(2) 0.498(2) -0.061(1) 0.154(6) Uani 1.00 d . . .
F(2) F 0.709(2) 0.735(1) 0.061(1) 0.110(4) Uani 1.00 d . . .
F(3) F 0.603(2) 0.577(3) -0.001(2) 0.179(8) Uani 1.00 d . . .
O(1) O 0.795(1) 0.687(1) 0.335(1) 0.048(2) Uani 1.00 d . . .
O(2) O 0.905(1) 0.4428(10) 0.208(1) 0.049(2) Uani 1.00 d . . .
C(1) C 1.417(1) 0.457(1) 0.591(1) 0.034(2) Uani 1.00 d . . .
C(2) C 1.355(1) 0.608(1) 0.647(1) 0.032(2) Uani 1.00 d . . .
C(3) C 1.165(1) 0.916(1) 0.657(1) 0.030(2) Uani 1.00 d . . .
C(4) C 1.050(1) 1.023(1) 0.713(1) 0.035(3) Uani 1.00 d . . .
C(5) C 0.846(1) 1.142(1) 0.894(1) 0.033(2) Uani 1.00 d . . .
C(6) C 0.776(1) 1.143(1) 0.977(1) 0.037(3) Uani 1.00 d . . .
C(7) C 0.547(1) 0.985(1) 0.713(1) 0.034(2) Uani 1.00 d . . .
C(8) C 0.538(1) 0.860(1) 0.597(1) 0.032(2) Uani 1.00 d . . .
C(9) C 0.823(1) 0.571(1) 0.215(1) 0.033(2) Uani 1.00 d . . .
C(10) C 0.738(3) 0.600(2) 0.056(2) 0.088(3) Uani 1.00 d . . .
H(1) H 1.5111 0.4090 0.6575 0.0422 Uiso 1.00 calc . . .
H(2) H 1.4069 0.6681 0.7515 0.0380 Uiso 1.00 calc . . .
H(3) H 1.2555 0.9434 0.6860 0.0367 Uiso 1.00 calc . . .
H(4) H 1.0619 1.1251 0.7738 0.0422 Uiso 1.00 calc . . .
H(5) H 0.8948 1.2216 0.9386 0.0398 Uiso 1.00 calc . . .
H(6) H 0.7704 1.2293 1.0754 0.0442 Uiso 1.00 calc . . .
H(7) H 0.4851 1.0809 0.6936 0.0410 Uiso 1.00 calc . . .
H(8) H 0.4653 0.8575 0.4743 0.0542 Uiso 1.00 calc . . .

loop_
_atom_site_aniso_label
_atom_site_aniso_U_11
_atom_site_aniso_U_22
_atom_site_aniso_U_33
_atom_site_aniso_U_12
_atom_site_aniso_U_13
_atom_site_aniso_U_23
Ag(1) 0.0306(5) 0.0457(5) 0.0444(5) -0.0124(4) 0.0010(4) 0.0290(4)
Se(1) 0.0259(5) 0.0374(6) 0.0318(6) -0.0122(4) 0.0021(4) 0.0186(5)
Se(2) 0.0292(6) 0.0422(6) 0.0289(6) -0.0114(5) 0.0053(4) 0.0132(5)
Se(3) 0.0261(5) 0.0306(5) 0.0312(5) -0.0093(4) 0.0060(4) 0.0144(4)
Se(4) 0.0419(7) 0.0442(7) 0.0331(6) -0.0176(5) 0.0046(5) 0.0209(5)
F(1) 0.26(2) 0.085(8) 0.058(7) 0.047(10) 0.075(9) 0.045(6)
F(2) 0.20(1) 0.049(5) 0.069(7) -0.042(7) 0.001(7) 0.042(5)
F(3) 0.16(1) 0.29(2) 0.12(1) -0.16(2) -0.11(1) 0.14(1)
O(1) 0.045(5) 0.054(5) 0.035(4) -0.011(4) 0.002(4) 0.019(3)
O(2) 0.054(5) 0.041(4) 0.048(5) -0.011(4) -0.006(4) 0.032(4)
C(1) 0.026(5) 0.046(4) 0.033(3) -0.017(4) 0.001(4) 0.016(3)
C(2) 0.022(4) 0.047(4) 0.028(5) -0.014(4) 0.006(3) 0.012(4)
C(3) 0.035(5) 0.041(4) 0.032(5) -0.022(4) 0.005(4) 0.020(2)
C(4) 0.029(4) 0.048(6) 0.044(6) -0.020(4) 0.005(4) 0.022(5)
C(5) 0.037(6) 0.027(5) 0.034(3) -0.013(4) 0.006(4) 0.008(3)
C(6) 0.036(6) 0.035(5) 0.036(6) -0.005(4) 0.016(5) 0.007(5)
C(7) 0.026(5) 0.046(5) 0.035(2) -0.010(4) 0.004(3) 0.022(4)
C(8) 0.019(4) 0.046(5) 0.034(5) -0.008(4) 0.000(4) 0.023(3)
C(9) 0.025(5) 0.043(4) 0.031(4) -0.015(4) -0.012(4) 0.027(3)
C(10) 0.15(1) 0.046(5) 0.030(5) -0.038(8) -0.025(6) 0.026(5)

loop_
_geom_bond_atom_site_label_1
_geom_bond_atom_site_label_2
_geom_bond_distance
_geom_bond_site_symmetry_1
_geom_bond_site_symmetry_2
_geom_bond_publ_flag
Ag(1) Ag(1) 3.131(2) . 2_766 yes
Ag(1) Se(1) 2.806(2) . 2_766 yes
Ag(1) Se(2) 2.810(2) . . yes
Ag(1) Se(3) 2.818(1) . . yes
Ag(1) O(1) 2.418(8) . . yes
Ag(1) O(2) 2.303(7) . 2_766 yes
Se(1) C(1) 1.89(1) . . yes
Se(1) C(8) 1.906(10) . 2_766 yes
Se(2) C(2) 1.909(10) . . yes
Se(2) C(3) 1.89(1) . . yes
Se(3) C(4) 1.899(10) . . yes
Se(3) C(5) 1.91(1) . . yes
Se(4) C(6) 1.92(1) . . yes
Se(4) C(7) 1.918(10) . . yes
F(1) C(10) 1.27(2) . . yes
F(2) C(10) 1.27(2) . . yes
F(3) C(10) 1.29(3) . . yes
O(1) C(9) 1.26(1) . . yes
O(2) C(9) 1.20(1) . . yes
C(1) C(2) 1.33(2) . . yes
C(1) H(1) 0.962 . . no
C(2) H(2) 0.961 . . no
C(3) C(4) 1.32(2) . . yes
C(3) H(3) 0.952 . . no
C(4) H(4) 0.963 . . no
C(5) C(6) 1.29(2) . . yes
C(5) H(5) 0.959 . . no
C(6) H(6) 0.962 . . no
C(7) C(8) 1.27(1) . . yes
C(7) H(7) 0.964 . . no
C(8) H(8) 1.103 . . no
C(9) C(10) 1.52(1) . . yes
